data_4067681
loop_
_publ_author_name
'Schwarz, Andrew D.'
'Chu, Zengyong'
'Mountford, Philip'

_publ_section_title
;
 Sulfonamide-Supported Aluminum Catalysts for the Ring-Opening
 Polymerization ofrac-Lactide
;
_journal_issue 5
_journal_name_full Organometallics
_journal_page_first 1246
_journal_paper_doi 10.1021/om901070g
_journal_volume 29
_journal_year 2010
_chemical_absolute_configuration ad
_chemical_formula_moiety 'C23 H34 Al1 N3 O5 S2'
_chemical_formula_sum 'C23 H34 Al N3 O5 S2'
_chemical_formula_weight 523.65
_chemical_name_systematic
;
Al(N2_Ts_N_OMe)Et
;
_space_group_IT_number 7
_symmetry_cell_setting monoclinic
_symmetry_space_group_name_Hall 'P -2yac'
_symmetry_space_group_name_H-M 'P 1 n 1'
_atom_sites_solution_hydrogens geom
_atom_sites_solution_primary direct
_atom_sites_solution_secondary difmap
_cell_angle_alpha 90
_cell_angle_beta 99.7066(7)
_cell_angle_gamma 90
_cell_formula_units_Z 2
_cell_length_a 7.85910(10)
_cell_length_b 12.9952(2)
_cell_length_c 12.7598(2)
_cell_measurement_reflns_used 0
_cell_measurement_temperature 150
_cell_measurement_theta_max 27
_cell_measurement_theta_min 5
_cell_volume 1284.51(3)
_computing_cell_refinement 'DENZO/SCALEPACK (Otwinowski & Minor, 1997)'
_computing_data_collection 'COLLECT (Nonius, 1997-2001).'
_computing_data_reduction 'DENZO/SCALEPACK (Otwinowski & Minor, 1997)'
_computing_molecular_graphics 'CAMERON (Watkin et al., 1996)'
_computing_publication_material 'CRYSTALS (Betteridge et al., 2003)'
_computing_structure_refinement 'CRYSTALS (Betteridge et al., 2003)'
_computing_structure_solution 'SIR92 (Altomare et al., 1994)'
_diffrn_ambient_temperature 150
_diffrn_measured_fraction_theta_full 0.993
_diffrn_measured_fraction_theta_max 0.993
_diffrn_measurement_device 'Nonius KappaCCD'
_diffrn_measurement_device_type Area
_diffrn_measurement_method \w
_diffrn_radiation_monochromator graphite
_diffrn_radiation_type 'Mo K\a'
_diffrn_radiation_wavelength 0.71073
_diffrn_reflns_av_R_equivalents 0.008
_diffrn_reflns_limit_h_max 10
_diffrn_reflns_limit_h_min -10
_diffrn_reflns_limit_k_max 16
_diffrn_reflns_limit_k_min -16
_diffrn_reflns_limit_l_max 16
_diffrn_reflns_limit_l_min -16
_diffrn_reflns_number 5858
_diffrn_reflns_theta_full 27.480
_diffrn_reflns_theta_max 27.480
_diffrn_reflns_theta_min 5.110
_diffrn_standards_number 0
_exptl_absorpt_coefficient_mu 0.280
_exptl_absorpt_correction_T_max 0.95
_exptl_absorpt_correction_T_min 0.89
_exptl_absorpt_correction_type multi-scan
_exptl_absorpt_process_details 'DENZO/SCALEPACK (Otwinowski & Minor, 1997)'
_exptl_crystal_colour colourless
_exptl_crystal_density_diffrn 1.354
_exptl_crystal_density_method 'not measured'
_exptl_crystal_description block
_exptl_crystal_F_000 556
_exptl_crystal_size_max 0.40
_exptl_crystal_size_mid 0.40
_exptl_crystal_size_min 0.20
_refine_diff_density_max 0.14
_refine_diff_density_min -0.21
_refine_ls_abs_structure_details 'Flack (1983), 2788 Friedel-pairs'
_refine_ls_abs_structure_Flack 0.56(4)
_refine_ls_extinction_method None
_refine_ls_goodness_of_fit_ref 1.1015
_refine_ls_hydrogen_treatment constr
_refine_ls_matrix_type full
_refine_ls_number_parameters 308
_refine_ls_number_reflns 4947
_refine_ls_number_restraints 2
_refine_ls_R_factor_all 0.0362
_refine_ls_R_factor_gt 0.0298
_refine_ls_shift/su_max 0.000326
_refine_ls_structure_factor_coef F
_refine_ls_weighting_details
;
 Method, part 1, Chebychev polynomial, (Watkin, 1994, Prince, 1982) 
 [weight] = 1.0/[A~0~*T~0~(x)+A~1~*T~1~(x) ... +A~n-1~]*T~n-1~(x)] 
 where A~i~ are the Chebychev coefficients listed below and x= Fcalc/Fmax 
 Method = Robust Weighting (Prince, 1982) 
 W = [weight] * [1-(deltaF/6*sigmaF)^2^]^2^ 
 A~i~ are: 
 0.532 0.471 0.352 0.177 0.525E-01 
;
_refine_ls_weighting_scheme calc
_refine_ls_wR_factor_all 0.0403
_refine_ls_wR_factor_gt 0.0287
_refine_ls_wR_factor_ref 0.0287
_reflns_limit_h_max 10
_reflns_limit_h_min -10
_reflns_limit_k_max 16
_reflns_limit_k_min 0
_reflns_limit_l_max 16
_reflns_limit_l_min -16
_reflns_number_gt 5180
_reflns_number_total 5720
_reflns_threshold_expression I>2.0\s(I)
_oxford_diffrn_Wilson_B_factor 2.12
_oxford_diffrn_Wilson_scale 2.48
_oxford_refine_ls_r_factor_ref 0.0277
_oxford_refine_ls_scale 0.6313(6)
_oxford_reflns_number_all 5720
_oxford_reflns_threshold_expression_ref I>3.0\s(I)
_cod_data_source_file om901070g_si_001.cif
_cod_data_source_block COMPOUND_20
_cod_depositor_comments
;
The following automatic conversions were performed:

'_symmetry_cell_setting' value 'Monoclinic' changed to 'monoclinic'
according to /home/saulius/struct/CIF-dictionaries/cif_core.dic
dictionary named 'cif_core.dic' version 2.4.1 from 2010-06-29.

Automatic conversion script
Id: cif_fix_values 1715 2011-07-08 13:25:40Z adriana 
;
_cod_original_sg_symbol_H-M 'P 1 n 1 '
_cod_original_formula_sum 'C23 H34 Al1 N3 O5 S2'
_cod_database_code 4067681

loop_
_symmetry_equiv_pos_as_xyz
x,y,z
x+1/2,-y,z+1/2

loop_
_atom_site_label
_atom_site_type_symbol
_atom_site_fract_x
_atom_site_fract_y
_atom_site_fract_z
_atom_site_U_iso_or_equiv
_atom_site_occupancy
_atom_site_adp_type
_atom_site_refinement_flags_posn
Al1 Al 0.71952(8) 0.25156(4) 0.44074(6) 0.0205 1.0000 Uani .
N1 N 0.97292(17) 0.21695(11) 0.44418(12) 0.0219 1.0000 Uani .
N2 N 0.71372(18) 0.13465(11) 0.52879(12) 0.0221 1.0000 Uani .
N3 N 0.79077(19) 0.36955(11) 0.51846(13) 0.0257 1.0000 Uani .
S1 S 0.55878(7) 0.09568(3) 0.58538(5) 0.0238 1.0000 Uani .
S2 S 0.66844(7) 0.44645(3) 0.56751(5) 0.0254 1.0000 Uani .
O1 O 0.5558(2) -0.01506(9) 0.58963(13) 0.0334 1.0000 Uani .
O2 O 0.40632(16) 0.14843(11) 0.53375(11) 0.0307 1.0000 Uani .
O3 O 0.7346(2) 0.46700(10) 0.67802(11) 0.0350 1.0000 Uani .
O4 O 0.49682(17) 0.40403(10) 0.53974(12) 0.0314 1.0000 Uani .
O5 O 0.86740(17) 0.36402(11) 0.28868(12) 0.0340 1.0000 Uani .
C1 C 0.9910(2) 0.10649(13) 0.47965(16) 0.0264 1.0000 Uani .
C2 C 0.8818(2) 0.08511(14) 0.56377(15) 0.0271 1.0000 Uani .
C3 C 0.6061(2) 0.13830(14) 0.71887(14) 0.0247 1.0000 Uani .
C4 C 0.6878(2) 0.07230(15) 0.79684(16) 0.0303 1.0000 Uani .
C5 C 0.7388(3) 0.10809(16) 0.90000(16) 0.0341 1.0000 Uani .
C6 C 0.7081(3) 0.20896(16) 0.92640(15) 0.0325 1.0000 Uani .
C7 C 0.6225(3) 0.27355(16) 0.84751(16) 0.0338 1.0000 Uani .
C8 C 0.5709(2) 0.23910(15) 0.74438(15) 0.0290 1.0000 Uani .
C9 C 0.7702(3) 0.2483(2) 1.03771(18) 0.0473 1.0000 Uani .
C10 C 1.0686(2) 0.28601(14) 0.52945(16) 0.0281 1.0000 Uani .
C11 C 0.9776(2) 0.38975(14) 0.53540(16) 0.0296 1.0000 Uani .
C12 C 0.6720(2) 0.56605(13) 0.50155(14) 0.0237 1.0000 Uani .
C13 C 0.7852(2) 0.64207(14) 0.54763(15) 0.0279 1.0000 Uani .
C14 C 0.7876(3) 0.73624(15) 0.49644(16) 0.0307 1.0000 Uani .
C15 C 0.6805(2) 0.75603(14) 0.40047(15) 0.0274 1.0000 Uani .
C16 C 0.5683(2) 0.67915(14) 0.35605(15) 0.0284 1.0000 Uani .
C17 C 0.5627(2) 0.58432(14) 0.40606(15) 0.0283 1.0000 Uani .
C18 C 0.6868(3) 0.85946(16) 0.34834(18) 0.0375 1.0000 Uani .
C19 C 1.0463(2) 0.22376(15) 0.34291(16) 0.0311 1.0000 Uani .
C20 C 1.0405(2) 0.33071(17) 0.29709(17) 0.0335 1.0000 Uani .
C21 C 0.8379(3) 0.46356(18) 0.2441(2) 0.0449 1.0000 Uani .
C22 C 0.5364(2) 0.24866(15) 0.31704(15) 0.0289 1.0000 Uani .
C23 C 0.4980(3) 0.14353(19) 0.26663(18) 0.0441 1.0000 Uani .
H11 H 1.1085 0.0929 0.5078 0.0330 1.0000 Uiso R
H12 H 0.9546 0.0630 0.4203 0.0330 1.0000 Uiso R
H21 H 0.9351 0.1131 0.6300 0.0339 1.0000 Uiso R
H22 H 0.8671 0.0131 0.5711 0.0339 1.0000 Uiso R
H41 H 0.7086 0.0029 0.7793 0.0376 1.0000 Uiso R
H51 H 0.7951 0.0628 0.9532 0.0416 1.0000 Uiso R
H71 H 0.5986 0.3425 0.8653 0.0425 1.0000 Uiso R
H81 H 0.5122 0.2840 0.6916 0.0362 1.0000 Uiso R
H91 H 0.7391 0.3187 1.0421 0.0576 1.0000 Uiso R
H92 H 0.8921 0.2417 1.0548 0.0576 1.0000 Uiso R
H93 H 0.7177 0.2091 1.0864 0.0576 1.0000 Uiso R
H101 H 1.1814 0.2979 0.5147 0.0347 1.0000 Uiso R
H102 H 1.0761 0.2523 0.5961 0.0347 1.0000 Uiso R
H111 H 1.0128 0.4202 0.6033 0.0374 1.0000 Uiso R
H112 H 1.0045 0.4347 0.4818 0.0374 1.0000 Uiso R
H131 H 0.8602 0.6294 0.6129 0.0333 1.0000 Uiso R
H141 H 0.8635 0.7887 0.5282 0.0372 1.0000 Uiso R
H161 H 0.4943 0.6915 0.2903 0.0327 1.0000 Uiso R
H171 H 0.4852 0.5323 0.3751 0.0348 1.0000 Uiso R
H181 H 0.6066 0.8606 0.2837 0.0458 1.0000 Uiso R
H182 H 0.6580 0.9118 0.3944 0.0458 1.0000 Uiso R
H183 H 0.7998 0.8712 0.3338 0.0458 1.0000 Uiso R
H191 H 1.1628 0.2010 0.3567 0.0413 1.0000 Uiso R
H192 H 0.9809 0.1798 0.2918 0.0413 1.0000 Uiso R
H201 H 1.1154 0.3749 0.3430 0.0437 1.0000 Uiso R
H202 H 1.0739 0.3299 0.2289 0.0437 1.0000 Uiso R
H211 H 0.7199 0.4815 0.2408 0.0571 1.0000 Uiso R
H212 H 0.9084 0.5119 0.2873 0.0571 1.0000 Uiso R
H213 H 0.8657 0.4642 0.1745 0.0571 1.0000 Uiso R
H221 H 0.5692 0.2931 0.2647 0.0349 1.0000 Uiso R
H222 H 0.4338 0.2739 0.3381 0.0349 1.0000 Uiso R
H231 H 0.4078 0.1495 0.2072 0.0535 1.0000 Uiso R
H232 H 0.5986 0.1173 0.2440 0.0535 1.0000 Uiso R
H233 H 0.4633 0.0981 0.3174 0.0535 1.0000 Uiso R

loop_
_atom_site_aniso_label
_atom_site_aniso_U_11
_atom_site_aniso_U_22
_atom_site_aniso_U_33
_atom_site_aniso_U_23
_atom_site_aniso_U_13
_atom_site_aniso_U_12
Al1 0.0150(2) 0.0223(2) 0.0234(2) -0.00150(19) 0.00077(17) 0.00096(19)
N1 0.0173(7) 0.0225(7) 0.0261(7) -0.0011(5) 0.0046(5) 0.0003(5)
N2 0.0156(6) 0.0255(7) 0.0248(8) 0.0014(6) 0.0022(6) 0.0012(5)
N3 0.0209(7) 0.0235(7) 0.0318(8) -0.0061(6) 0.0019(6) 0.0024(6)
S1 0.01662(18) 0.0281(2) 0.0263(2) 0.00122(18) 0.00198(15) -0.00308(17)
S2 0.0288(2) 0.0231(2) 0.0252(2) -0.00105(17) 0.00686(17) 0.00308(17)
O1 0.0329(7) 0.0271(6) 0.0396(8) -0.0003(6) 0.0041(6) -0.0105(6)
O2 0.0147(6) 0.0455(8) 0.0305(7) 0.0041(6) -0.0004(5) 0.0013(5)
O3 0.0510(9) 0.0315(7) 0.0222(7) -0.0004(5) 0.0050(6) 0.0032(6)
O4 0.0285(7) 0.0294(7) 0.0387(8) 0.0002(6) 0.0126(6) 0.0000(5)
O5 0.0259(7) 0.0391(8) 0.0384(8) 0.0096(6) 0.0096(6) 0.0019(6)
C1 0.0176(8) 0.0228(8) 0.0383(10) 0.0003(7) 0.0032(7) 0.0034(6)
C2 0.0180(8) 0.0299(9) 0.0317(9) 0.0065(7) -0.0004(7) 0.0030(7)
C3 0.0175(8) 0.0293(9) 0.0276(9) 0.0055(7) 0.0046(7) -0.0012(7)
C4 0.0248(9) 0.0346(10) 0.0319(10) 0.0069(8) 0.0063(7) 0.0010(7)
C5 0.0267(9) 0.0453(11) 0.0297(10) 0.0136(8) 0.0032(7) 0.0021(8)
C6 0.0286(9) 0.0453(11) 0.0244(10) 0.0032(8) 0.0067(7) -0.0070(9)
C7 0.0393(11) 0.0347(11) 0.0284(10) -0.0002(8) 0.0088(8) -0.0027(8)
C8 0.0291(9) 0.0304(9) 0.0280(9) 0.0060(7) 0.0064(7) 0.0020(7)
C9 0.0476(13) 0.0645(15) 0.0292(11) -0.0035(11) 0.0049(9) -0.0125(11)
C10 0.0175(8) 0.0292(9) 0.0357(10) -0.0042(8) -0.0009(7) -0.0008(7)
C11 0.0206(8) 0.0286(9) 0.0373(10) -0.0065(8) -0.0021(7) -0.0026(7)
C12 0.0249(8) 0.0234(8) 0.0228(8) -0.0037(6) 0.0043(7) 0.0030(7)
C13 0.0274(9) 0.0295(9) 0.0253(9) -0.0009(7) -0.0003(7) -0.0009(7)
C14 0.0304(9) 0.0290(9) 0.0307(10) -0.0015(7) -0.0003(8) -0.0039(7)
C15 0.0278(9) 0.0276(9) 0.0279(9) 0.0008(7) 0.0080(7) 0.0043(7)
C16 0.0259(9) 0.0330(10) 0.0249(9) 0.0009(7) 0.0006(7) 0.0039(7)
C17 0.0286(9) 0.0285(9) 0.0267(9) -0.0039(7) 0.0013(7) -0.0006(7)
C18 0.0391(11) 0.0311(10) 0.0413(12) 0.0072(9) 0.0042(9) 0.0022(8)
C19 0.0247(9) 0.0366(10) 0.0350(10) -0.0009(8) 0.0139(8) 0.0004(7)
C20 0.0234(9) 0.0423(11) 0.0372(11) 0.0053(9) 0.0116(8) -0.0027(8)
C21 0.0464(13) 0.0407(12) 0.0484(13) 0.0105(10) 0.0104(10) 0.0068(10)
C22 0.0193(8) 0.0337(10) 0.0315(10) 0.0067(8) -0.0021(7) -0.0039(7)
C23 0.0495(13) 0.0474(13) 0.0315(11) -0.0020(9) -0.0046(9) -0.0141(10)

loop_
_atom_type_symbol
_atom_type_scat_dispersion_real
_atom_type_scat_dispersion_imag
_atom_type_scat_Cromer_Mann_a1
_atom_type_scat_Cromer_Mann_b1
_atom_type_scat_Cromer_Mann_a2
_atom_type_scat_Cromer_Mann_b2
_atom_type_scat_Cromer_Mann_a3
_atom_type_scat_Cromer_Mann_b3
_atom_type_scat_Cromer_Mann_a4
_atom_type_scat_Cromer_Mann_b4
_atom_type_scat_Cromer_Mann_c
_atom_type_scat_source
C 0.0033 0.0016 2.3100 20.8439 1.0200 10.2075 1.5886 0.5687 0.8650 51.6512 0.2156 'International Tables Vol C 4.2.6.8 and 6.1.1.4'
H 0.0000 0.0000 0.4930 10.5109 0.3229 26.1257 0.1402 3.1424 0.0408 57.7998 0.0030 'International Tables Vol C 4.2.6.8 and 6.1.1.4'
N 0.0061 0.0033 12.2126 0.0057 3.1322 9.8933 2.0125 28.9975 1.1663 0.5826 -11.5290 'International Tables Vol C 4.2.6.8 and 6.1.1.4'
S 0.1246 0.1234 6.9053 1.4679 5.2034 22.2151 1.4379 0.2536 1.5863 56.1720 0.8669 'International Tables Vol C 4.2.6.8 and 6.1.1.4'
O 0.0106 0.0060 3.0485 13.2771 2.2868 5.7011 1.5463 0.3239 0.8670 32.9089 0.2508 'International Tables Vol C 4.2.6.8 and 6.1.1.4'
Al 0.0645 0.0514 6.4202 3.0387 1.9002 0.7426 1.5936 31.5472 1.9646 85.0886 1.1151 'International Tables Vol C 4.2.6.8 and 6.1.1.4'

loop_
_geom_angle_atom_site_label_1
_geom_angle_atom_site_label_2
_geom_angle_atom_site_label_3
_geom_angle
_geom_angle_publ_flag
N1 Al1 N2 86.06(6) yes
N1 Al1 N3 88.00(6) yes
N2 Al1 N3 112.34(7) yes
N1 Al1 C22 126.84(8) yes
N2 Al1 C22 112.11(7) yes
N3 Al1 C22 124.23(8) yes
N1 Al1 O5 67.38(5) yes
N2 Al1 O5 150.95(6) yes
N3 Al1 O5 79.54(6) yes
C22 Al1 O5 77.72(6) yes
Al1 N1 C1 105.04(10) yes
Al1 N1 C10 104.53(10) yes
C1 N1 C10 109.89(14) yes
Al1 N1 C19 118.96(11) yes
C1 N1 C19 106.51(13) yes
C10 N1 C19 111.58(14) yes
Al1 N2 S1 128.17(8) yes
Al1 N2 C2 114.90(11) yes
S1 N2 C2 115.98(11) yes
Al1 N3 S2 125.55(9) yes
Al1 N3 C11 115.38(11) yes
S2 N3 C11 119.06(12) yes
N2 S1 O1 110.58(8) yes
N2 S1 O2 106.32(8) yes
O1 S1 O2 118.39(9) yes
N2 S1 C3 106.45(8) yes
O1 S1 C3 106.17(9) yes
O2 S1 C3 108.35(8) yes
N3 S2 O3 111.06(8) yes
N3 S2 O4 105.40(8) yes
O3 S2 O4 118.56(9) yes
N3 S2 C12 107.83(8) yes
O3 S2 C12 105.67(8) yes
O4 S2 C12 107.91(8) yes
C20 O5 C21 113.59(16) yes
C20 O5 Al1 106.91(10) yes
C21 O5 Al1 133.51(13) yes
N1 C1 C2 110.71(14) yes
N1 C1 H11 109.1 no
C2 C1 H11 109.3 no
N1 C1 H12 109.1 no
C2 C1 H12 109.1 no
H11 C1 H12 109.5 no
C1 C2 N2 107.04(14) yes
C1 C2 H21 110.1 no
N2 C2 H21 109.9 no
C1 C2 H22 110.2 no
N2 C2 H22 110.1 no
H21 C2 H22 109.5 no
S1 C3 C4 119.58(14) yes
S1 C3 C8 120.19(13) yes
C4 C3 C8 120.11(17) yes
C3 C4 C5 119.82(18) yes
C3 C4 H41 119.7 no
C5 C4 H41 120.5 no
C4 C5 C6 120.86(18) yes
C4 C5 H51 119.7 no
C6 C5 H51 119.5 no
C5 C6 C7 118.50(18) yes
C5 C6 C9 120.48(19) yes
C7 C6 C9 121.0(2) yes
C6 C7 C8 121.34(19) yes
C6 C7 H71 119.1 no
C8 C7 H71 119.6 no
C3 C8 C7 119.33(18) yes
C3 C8 H81 120.4 no
C7 C8 H81 120.3 no
C6 C9 H91 109.6 no
C6 C9 H92 109.8 no
H91 C9 H92 109.5 no
C6 C9 H93 109.0 no
H91 C9 H93 109.5 no
H92 C9 H93 109.5 no
N1 C10 C11 112.24(14) yes
N1 C10 H101 108.8 no
C11 C10 H101 109.0 no
N1 C10 H102 108.6 no
C11 C10 H102 108.7 no
H101 C10 H102 109.5 no
C10 C11 N3 107.33(14) yes
C10 C11 H111 110.2 no
N3 C11 H111 109.8 no
C10 C11 H112 110.0 no
N3 C11 H112 110.0 no
H111 C11 H112 109.5 no
S2 C12 C13 118.88(14) yes
S2 C12 C17 120.69(13) yes
C13 C12 C17 120.43(17) yes
C12 C13 C14 119.03(17) yes
C12 C13 H131 120.3 no
C14 C13 H131 120.6 no
C13 C14 C15 121.60(18) yes
C13 C14 H141 119.3 no
C15 C14 H141 119.1 no
C14 C15 C16 118.40(17) yes
C14 C15 C18 119.70(17) yes
C16 C15 C18 121.90(18) yes
C15 C16 C17 121.13(17) yes
C15 C16 H161 119.4 no
C17 C16 H161 119.5 no
C16 C17 C12 119.41(17) yes
C16 C17 H171 120.4 no
C12 C17 H171 120.1 no
C15 C18 H181 109.3 no
C15 C18 H182 109.7 no
H181 C18 H182 109.5 no
C15 C18 H183 109.4 no
H181 C18 H183 109.5 no
H182 C18 H183 109.5 no
N1 C19 C20 113.40(15) yes
N1 C19 H191 108.6 no
C20 C19 H191 108.9 no
N1 C19 H192 108.2 no
C20 C19 H192 108.1 no
H191 C19 H192 109.5 no
C19 C20 O5 106.12(15) yes
C19 C20 H201 110.1 no
O5 C20 H201 110.5 no
C19 C20 H202 110.5 no
O5 C20 H202 110.1 no
H201 C20 H202 109.5 no
O5 C21 H211 109.5 no
O5 C21 H212 109.3 no
H211 C21 H212 109.5 no
O5 C21 H213 109.6 no
H211 C21 H213 109.5 no
H212 C21 H213 109.5 no
Al1 C22 C23 115.29(14) yes
Al1 C22 H221 107.8 no
C23 C22 H221 107.9 no
Al1 C22 H222 108.1 no
C23 C22 H222 108.2 no
H221 C22 H222 109.5 no
C22 C23 H231 109.5 no
C22 C23 H232 109.6 no
H231 C23 H232 109.5 no
C22 C23 H233 109.3 no
H231 C23 H233 109.5 no
H232 C23 H233 109.5 no

loop_
_geom_bond_atom_site_label_1
_geom_bond_atom_site_label_2
_geom_bond_distance
_geom_bond_publ_flag
Al1 N1 2.0349(14) yes
Al1 N2 1.8947(15) yes
Al1 N3 1.8603(15) yes
Al1 C22 1.9489(18) yes
Al1 O5 2.8305(14) yes
N1 C1 1.505(2) yes
N1 C10 1.509(2) yes
N1 C19 1.504(2) yes
N2 S1 1.5991(15) yes
N2 C2 1.470(2) yes
N3 S2 1.5867(15) yes
N3 C11 1.471(2) yes
S1 O1 1.4405(13) yes
S1 O2 1.4399(13) yes
S1 C3 1.7699(19) yes
S2 O3 1.4432(14) yes
S2 O4 1.4448(14) yes
S2 C12 1.7699(18) yes
O5 C20 1.415(2) yes
O5 C21 1.416(2) yes
C1 C2 1.509(3) yes
C1 H11 0.950 no
C1 H12 0.950 no
C2 H21 0.950 no
C2 H22 0.950 no
C3 C4 1.387(2) yes
C3 C8 1.389(3) yes
C4 C5 1.390(3) yes
C4 H41 0.950 no
C5 C6 1.385(3) yes
C5 H51 0.950 no
C6 C7 1.394(3) yes
C6 C9 1.511(3) yes
C7 C8 1.384(3) yes
C7 H71 0.950 no
C8 H81 0.950 no
C9 H91 0.950 no
C9 H92 0.950 no
C9 H93 0.950 no
C10 C11 1.534(2) yes
C10 H101 0.950 no
C10 H102 0.950 no
C11 H111 0.950 no
C11 H112 0.950 no
C12 C13 1.391(2) yes
C12 C17 1.388(3) yes
C13 C14 1.389(3) yes
C13 H131 0.950 no
C14 C15 1.388(3) yes
C14 H141 0.950 no
C15 C16 1.388(3) yes
C15 C18 1.504(3) yes
C16 C17 1.392(3) yes
C16 H161 0.950 no
C17 H171 0.950 no
C18 H181 0.950 no
C18 H182 0.950 no
C18 H183 0.950 no
C19 C20 1.506(3) yes
C19 H191 0.950 no
C19 H192 0.950 no
C20 H201 0.950 no
C20 H202 0.950 no
C21 H211 0.950 no
C21 H212 0.950 no
C21 H213 0.950 no
C22 C23 1.518(3) yes
C22 H221 0.950 no
C22 H222 0.950 no
C23 H231 0.950 no
C23 H232 0.950 no
C23 H233 0.950 no
